data_4310212
loop_
_publ_author_name
'Sarah J. Farley'
'David L. Rochester'
'Amber L. Thompson'
'Judith A. K. Howard'
'J. A. Gareth Williams'

_publ_contact_author 'Amber L. Thompson'
_publ_contact_author_email A.L.Thompson@durham.ac.uk
_publ_section_title
;
Controlling Emission Energy, Self-Quenching, and Excimer Formation in
Highly Luminescent N^C^N-Coordinated Platinum(II) Complexes
;
_journal_name_full 'Inorganic Chemistry'
_journal_page_first 9690
_journal_page_last 9703
_journal_paper_doi 10.1021/ic051049e
_journal_volume 44
_journal_year 2005
_chemical_formula_moiety 'C16 H11 Br N2'
_chemical_formula_sum 'C16 H11 Br N2'
_chemical_formula_weight 311.18
_chemical_melting_point ?
_chemical_name_common 'dipyridyl benzene'
_chemical_name_systematic
; 
 1-bromo-3,5-di(2-pyridyl)benzene 
;
_space_group_IT_number 14
_symmetry_cell_setting monoclinic
_symmetry_space_group_name_Hall '-P 2ybc'
_symmetry_space_group_name_H-M 'P 1 21/c 1'
_atom_sites_solution_hydrogens geom
_atom_sites_solution_primary direct
_atom_sites_solution_secondary difmap
_cell_angle_alpha 90.00
_cell_angle_beta 91.4610(10)
_cell_angle_gamma 90.00
_cell_formula_units_Z 4
_cell_length_a 4.2243(3)
_cell_length_b 15.1114(10)
_cell_length_c 20.1874(13)
_cell_measurement_reflns_used 3857
_cell_measurement_temperature 120(2)
_cell_measurement_theta_max 27.677
_cell_measurement_theta_min 2.879
_cell_volume 1288.25(15)
_computing_cell_refinement 'SMART-NT V6.1 (Bruker, 2000)'
_computing_data_collection 'SMART-NT V6.1 (Bruker, 2000)'
_computing_data_reduction 'SMART-NT V6.1 (Bruker, 2000)'
_computing_molecular_graphics 'Bruker SHELXTL'
_computing_publication_material 'Bruker SHELXTL'
_computing_structure_refinement 'SHELXL-97 (Sheldrick, 1997)'
_computing_structure_solution 'SHELXS-97 (Sheldrick, 1997)'
_diffrn_ambient_temperature 120(2)
_diffrn_detector_area_resol_mean 8
_diffrn_measured_fraction_theta_full 0.996
_diffrn_measured_fraction_theta_max 0.996
_diffrn_measurement_device_type 'Bruker ProteumM with Bede Microsource'
_diffrn_measurement_method \w-scans
_diffrn_radiation_monochromator graphite
_diffrn_radiation_source 'fine-focus sealed tube'
_diffrn_radiation_type MoK\a
_diffrn_radiation_wavelength 0.71073
_diffrn_reflns_av_R_equivalents 0.0325
_diffrn_reflns_av_sigmaI/netI 0.0305
_diffrn_reflns_limit_h_max 5
_diffrn_reflns_limit_h_min -5
_diffrn_reflns_limit_k_max 19
_diffrn_reflns_limit_k_min -19
_diffrn_reflns_limit_l_max 26
_diffrn_reflns_limit_l_min -26
_diffrn_reflns_number 12223
_diffrn_reflns_theta_full 27.49
_diffrn_reflns_theta_max 27.49
_diffrn_reflns_theta_min 2.70
_exptl_absorpt_coefficient_mu 3.176
_exptl_absorpt_correction_T_max 0.78583
_exptl_absorpt_correction_T_min 0.58400
_exptl_absorpt_correction_type integration
_exptl_absorpt_process_details 'XPREP (SHELXTL,1997)'
_exptl_crystal_colour colourless
_exptl_crystal_density_diffrn 1.604
_exptl_crystal_density_meas ?
_exptl_crystal_density_method .
_exptl_crystal_description block
_exptl_crystal_F_000 624
_exptl_crystal_size_max 0.22
_exptl_crystal_size_mid 0.10
_exptl_crystal_size_min 0.08
_refine_diff_density_max 0.485
_refine_diff_density_min -0.246
_refine_diff_density_rms 0.069
_refine_ls_extinction_method none
_refine_ls_goodness_of_fit_ref 1.023
_refine_ls_hydrogen_treatment constr
_refine_ls_matrix_type full
_refine_ls_number_parameters 172
_refine_ls_number_reflns 2967
_refine_ls_number_restraints 0
_refine_ls_restrained_S_all 1.023
_refine_ls_R_factor_all 0.0405
_refine_ls_R_factor_gt 0.0279
_refine_ls_shift/su_max 0.001
_refine_ls_shift/su_mean 0.000
_refine_ls_structure_factor_coef Fsqd
_refine_ls_weighting_details 'calc w=1/[\s^2^(Fo^2^)+(0.0331P)^2^+0.3455P] where P=(Fo^2^+2Fc^2^)/3'
_refine_ls_weighting_scheme calc
_refine_ls_wR_factor_gt 0.0600
_refine_ls_wR_factor_ref 0.0640
_reflns_number_gt 2399
_reflns_number_total 2967
_reflns_threshold_expression >2sigma(I)
_cod_data_source_file ic051049esi20050625_074500_2.cif
_cod_data_source_block dpyb-Br
_cod_depositor_comments
;
The following automatic conversions were performed:
_chemical_melting_point value 'not measured' changed to '?' - value
is undefined or not given.
Automatic conversion script
Id: cif_fix_values 1391 2010-09-07 12:51:13Z saulius 

The following automatic conversions were performed:
'_symmetry_cell_setting' value 'Monoclinic' changed to 'monoclinic'
according to '/home/saulius/struct/CIF-dictionaries/cif_core.dic'
dictionary named 'cif_core.dic' version 2.4.1 from
2010-06-29.

'_exptl_absorpt_correction_type' value 'Integration' changed
to 'integration' according to
'/home/saulius/struct/CIF-dictionaries/cif_core.dic' dictionary named
'cif_core.dic' version 2.4.1 from 2010-06-29.

Automatic conversion script
Id: cif_fix_enum 1527 2010-12-29 10:47:43Z saulius 
;
_cod_database_code 4310212

loop_
_symmetry_equiv_pos_as_xyz
'x, y, z'
'-x, y+1/2, -z+1/2'
'-x, -y, -z'
'x, -y-1/2, z-1/2'

loop_
_atom_site_label
_atom_site_type_symbol
_atom_site_fract_x
_atom_site_fract_y
_atom_site_fract_z
_atom_site_U_iso_or_equiv
_atom_site_adp_type
_atom_site_occupancy
_atom_site_symmetry_multiplicity
_atom_site_calc_flag
_atom_site_refinement_flags
_atom_site_disorder_assembly
_atom_site_disorder_group
N1 N 0.5097(4) -0.00138(11) 0.40702(8) 0.0193(4) Uani 1 1 d . . .
C11 C 0.3187(5) -0.06112(14) 0.43394(10) 0.0214(4) Uani 1 1 d . . .
H11 H 0.2633 -0.0533 0.4789 0.026 Uiso 1 1 calc R . .
C12 C 0.1967(5) -0.13371(14) 0.40020(11) 0.0227(4) Uani 1 1 d . . .
H12 H 0.0586 -0.1741 0.4211 0.027 Uiso 1 1 calc R . .
C13 C 0.2819(5) -0.14571(13) 0.33513(11) 0.0233(5) Uani 1 1 d . . .
H13 H 0.2056 -0.1953 0.3106 0.028 Uiso 1 1 calc R . .
C14 C 0.4804(5) -0.08442(14) 0.30616(10) 0.0213(4) Uani 1 1 d . . .
H14 H 0.5427 -0.0917 0.2616 0.026 Uiso 1 1 calc R . .
C15 C 0.5867(4) -0.01224(13) 0.34328(10) 0.0169(4) Uani 1 1 d . . .
N2 N 1.3560(5) 0.33163(13) 0.35061(10) 0.0296(4) Uani 1 1 d . . .
C21 C 1.5024(7) 0.39082(16) 0.39021(13) 0.0381(6) Uani 1 1 d . . .
H21 H 1.5613 0.4458 0.3714 0.046 Uiso 1 1 calc R . .
C22 C 1.5732(6) 0.37714(15) 0.45652(12) 0.0313(5) Uani 1 1 d . . .
H22 H 1.6756 0.4215 0.4826 0.038 Uiso 1 1 calc R . .
C23 C 1.4905(5) 0.29700(14) 0.48370(11) 0.0250(5) Uani 1 1 d . . .
H23 H 1.5360 0.2849 0.5291 0.030 Uiso 1 1 calc R . .
C24 C 1.3408(5) 0.23454(14) 0.44400(10) 0.0213(4) Uani 1 1 d . . .
H24 H 1.2840 0.1787 0.4618 0.026 Uiso 1 1 calc R . .
C25 C 1.2737(5) 0.25410(13) 0.37765(10) 0.0189(4) Uani 1 1 d . . .
C31 C 0.9264(4) 0.12191(12) 0.35676(9) 0.0171(4) Uani 1 1 d . . .
H31 H 0.8824 0.1207 0.4027 0.020 Uiso 1 1 calc R . .
C32 C 0.7953(4) 0.05686(13) 0.31536(10) 0.0170(4) Uani 1 1 d . . .
C33 C 0.8614(5) 0.05948(13) 0.24778(10) 0.0189(4) Uani 1 1 d . . .
H33 H 0.7776 0.0157 0.2185 0.023 Uiso 1 1 calc R . .
C34 C 1.0493(5) 0.12625(13) 0.22429(9) 0.0192(4) Uani 1 1 d . . .
C35 C 1.1802(5) 0.19109(13) 0.26489(10) 0.0191(4) Uani 1 1 d . . .
H35 H 1.3084 0.2365 0.2471 0.023 Uiso 1 1 calc R . .
C36 C 1.1199(5) 0.18850(12) 0.33255(10) 0.0174(4) Uani 1 1 d . . .
Br1 Br 1.13547(5) 0.129335(14) 0.132110(10) 0.02474(8) Uani 1 1 d . . .

loop_
_atom_site_aniso_label
_atom_site_aniso_U_11
_atom_site_aniso_U_22
_atom_site_aniso_U_33
_atom_site_aniso_U_23
_atom_site_aniso_U_13
_atom_site_aniso_U_12
N1 0.0216(9) 0.0195(9) 0.0169(8) 0.0012(7) 0.0005(7) -0.0010(7)
C11 0.0221(11) 0.0222(10) 0.0198(10) 0.0028(8) 0.0012(8) 0.0003(8)
C12 0.0208(10) 0.0205(10) 0.0268(11) 0.0031(9) 0.0010(8) -0.0011(9)
C13 0.0232(11) 0.0177(10) 0.0289(12) -0.0050(8) -0.0019(9) -0.0010(8)
C14 0.0210(10) 0.0228(11) 0.0200(10) -0.0033(8) -0.0006(8) 0.0026(8)
C15 0.0147(9) 0.0172(9) 0.0187(10) 0.0005(7) 0.0005(7) 0.0038(7)
N2 0.0390(11) 0.0217(9) 0.0276(10) 0.0056(8) -0.0072(9) -0.0083(8)
C21 0.0526(16) 0.0227(12) 0.0383(14) 0.0075(10) -0.0123(12) -0.0117(11)
C22 0.0361(13) 0.0227(11) 0.0346(13) -0.0058(10) -0.0103(10) -0.0033(10)
C23 0.0259(11) 0.0279(11) 0.0209(11) -0.0029(9) -0.0014(9) 0.0046(9)
C24 0.0232(11) 0.0204(10) 0.0203(10) 0.0005(8) 0.0022(8) 0.0009(8)
C25 0.0171(10) 0.0181(10) 0.0217(10) 0.0002(8) 0.0018(8) 0.0025(8)
C31 0.0178(9) 0.0175(9) 0.0160(9) 0.0015(8) 0.0015(7) 0.0039(8)
C32 0.0156(9) 0.0165(9) 0.0188(10) 0.0004(8) 0.0001(8) 0.0055(7)
C33 0.0195(10) 0.0197(10) 0.0174(10) -0.0016(8) -0.0019(8) 0.0035(8)
C34 0.0215(10) 0.0225(10) 0.0136(9) 0.0037(8) 0.0020(7) 0.0086(8)
C35 0.0188(10) 0.0179(10) 0.0207(10) 0.0025(8) 0.0028(8) 0.0024(8)
C36 0.0179(10) 0.0152(9) 0.0189(10) 0.0016(7) -0.0006(8) 0.0041(7)
Br1 0.03367(13) 0.02511(12) 0.01565(11) 0.00237(8) 0.00511(8) 0.00478(10)

loop_
_atom_type_symbol
_atom_type_description
_atom_type_scat_dispersion_real
_atom_type_scat_dispersion_imag
_atom_type_scat_source
C C 0.0033 0.0016 'International Tables Vol C Tables 4.2.6.8 and 6.1.1.4'
H H 0.0000 0.0000 'International Tables Vol C Tables 4.2.6.8 and 6.1.1.4'
N N 0.0061 0.0033 'International Tables Vol C Tables 4.2.6.8 and 6.1.1.4'
Br Br -0.2901 2.4595 'International Tables Vol C Tables 4.2.6.8 and 6.1.1.4'

loop_
_exptl_crystal_face_index_h
_exptl_crystal_face_index_k
_exptl_crystal_face_index_l
_exptl_crystal_face_perp_dist
1.00 0.00 0.00 0.1100
-1.00 0.00 0.00 0.1100
0.00 1.00 0.00 0.0500
0.00 -1.00 0.00 0.0500
0.00 0.00 1.00 0.0400
0.00 0.00 -1.00 0.0400

loop_
_geom_angle_atom_site_label_1
_geom_angle_atom_site_label_2
_geom_angle_atom_site_label_3
_geom_angle
_geom_angle_site_symmetry_1
_geom_angle_site_symmetry_3
_geom_angle_publ_flag
C11 N1 C15 118.03(17) . . ?
N1 C11 C12 123.83(19) . . ?
N1 C11 H11 118.1 . . ?
C12 C11 H11 118.1 . . ?
C13 C12 C11 117.97(19) . . ?
C13 C12 H12 121.0 . . ?
C11 C12 H12 121.0 . . ?
C12 C13 C14 119.15(19) . . ?
C12 C13 H13 120.4 . . ?
C14 C13 H13 120.4 . . ?
C13 C14 C15 119.1(2) . . ?
C13 C14 H14 120.5 . . ?
C15 C14 H14 120.5 . . ?
N1 C15 C14 121.88(18) . . ?
N1 C15 C32 115.91(17) . . ?
C14 C15 C32 122.21(18) . . ?
C21 N2 C25 117.4(2) . . ?
N2 C21 C22 124.3(2) . . ?
N2 C21 H21 117.8 . . ?
C22 C21 H21 117.8 . . ?
C23 C22 C21 117.9(2) . . ?
C23 C22 H22 121.1 . . ?
C21 C22 H22 121.1 . . ?
C22 C23 C24 119.1(2) . . ?
C22 C23 H23 120.4 . . ?
C24 C23 H23 120.4 . . ?
C23 C24 C25 119.44(19) . . ?
C23 C24 H24 120.3 . . ?
C25 C24 H24 120.3 . . ?
N2 C25 C24 121.85(19) . . ?
N2 C25 C36 116.57(18) . . ?
C24 C25 C36 121.52(18) . . ?
C36 C31 C32 121.75(18) . . ?
C36 C31 H31 119.1 . . ?
C32 C31 H31 119.1 . . ?
C31 C32 C33 118.53(18) . . ?
C31 C32 C15 119.85(17) . . ?
C33 C32 C15 121.61(18) . . ?
C34 C33 C32 119.20(18) . . ?
C34 C33 H33 120.4 . . ?
C32 C33 H33 120.4 . . ?
C33 C34 C35 122.72(18) . . ?
C33 C34 Br1 118.74(15) . . ?
C35 C34 Br1 118.53(15) . . ?
C34 C35 C36 118.66(18) . . ?
C34 C35 H35 120.7 . . ?
C36 C35 H35 120.7 . . ?
C31 C36 C35 119.13(18) . . ?
C31 C36 C25 121.26(18) . . ?
C35 C36 C25 119.56(18) . . ?

loop_
_geom_bond_atom_site_label_1
_geom_bond_atom_site_label_2
_geom_bond_distance
_geom_bond_site_symmetry_2
_geom_bond_publ_flag
N1 C11 1.336(3) . ?
N1 C15 1.345(2) . ?
C11 C12 1.384(3) . ?
C11 H11 0.9500 . ?
C12 C13 1.383(3) . ?
C12 H12 0.9500 . ?
C13 C14 1.389(3) . ?
C13 H13 0.9500 . ?
C14 C15 1.391(3) . ?
C14 H14 0.9500 . ?
C15 C32 1.486(3) . ?
N2 C21 1.340(3) . ?
N2 C25 1.342(3) . ?
C21 C22 1.380(3) . ?
C21 H21 0.9500 . ?
C22 C23 1.378(3) . ?
C22 H22 0.9500 . ?
C23 C24 1.381(3) . ?
C23 H23 0.9500 . ?
C24 C25 1.394(3) . ?
C24 H24 0.9500 . ?
C25 C36 1.484(3) . ?
C31 C36 1.393(3) . ?
C31 C32 1.396(3) . ?
C31 H31 0.9500 . ?
C32 C33 1.400(3) . ?
C33 C34 1.375(3) . ?
C33 H33 0.9500 . ?
C34 C35 1.384(3) . ?
C34 Br1 1.9058(19) . ?
C35 C36 1.396(3) . ?
C35 H35 0.9500 . ?

loop_
_geom_hbond_atom_site_label_D
_geom_hbond_atom_site_label_H
_geom_hbond_atom_site_label_A
_geom_hbond_distance_DH
_geom_hbond_distance_HA
_geom_hbond_distance_DA
_geom_hbond_angle_DHA
_geom_hbond_site_symmetry_A
C11 H11 N1 0.95 2.61 3.407(3) 142.1 3_656
C14 H14 N2 0.95 2.59 3.495(3) 159.4 2_745

loop_
_geom_torsion_atom_site_label_1
_geom_torsion_atom_site_label_2
_geom_torsion_atom_site_label_3
_geom_torsion_atom_site_label_4
_geom_torsion
_geom_torsion_site_symmetry_1
_geom_torsion_site_symmetry_2
_geom_torsion_site_symmetry_3
_geom_torsion_site_symmetry_4
_geom_torsion_publ_flag
C15 N1 C11 C12 0.3(3) . . . . ?
N1 C11 C12 C13 1.1(3) . . . . ?
C11 C12 C13 C14 -1.0(3) . . . . ?
C12 C13 C14 C15 -0.4(3) . . . . ?
C11 N1 C15 C14 -1.8(3) . . . . ?
C11 N1 C15 C32 178.98(17) . . . . ?
C13 C14 C15 N1 1.8(3) . . . . ?
C13 C14 C15 C32 -178.98(18) . . . . ?
C25 N2 C21 C22 0.0(4) . . . . ?
N2 C21 C22 C23 0.6(4) . . . . ?
C21 C22 C23 C24 -0.3(3) . . . . ?
C22 C23 C24 C25 -0.6(3) . . . . ?
C21 N2 C25 C24 -0.9(3) . . . . ?
C21 N2 C25 C36 -178.4(2) . . . . ?
C23 C24 C25 N2 1.3(3) . . . . ?
C23 C24 C25 C36 178.57(19) . . . . ?
C36 C31 C32 C33 -0.1(3) . . . . ?
C36 C31 C32 C15 -179.21(17) . . . . ?
N1 C15 C32 C31 7.0(3) . . . . ?
C14 C15 C32 C31 -172.21(18) . . . . ?
N1 C15 C32 C33 -172.05(17) . . . . ?
C14 C15 C32 C33 8.7(3) . . . . ?
C31 C32 C33 C34 -0.8(3) . . . . ?
C15 C32 C33 C34 178.31(17) . . . . ?
C32 C33 C34 C35 0.7(3) . . . . ?
C32 C33 C34 Br1 -179.68(14) . . . . ?
C33 C34 C35 C36 0.2(3) . . . . ?
Br1 C34 C35 C36 -179.39(14) . . . . ?
C32 C31 C36 C35 1.1(3) . . . . ?
C32 C31 C36 C25 -176.24(17) . . . . ?
C34 C35 C36 C31 -1.1(3) . . . . ?
C34 C35 C36 C25 176.27(17) . . . . ?
N2 C25 C36 C31 -156.60(19) . . . . ?
C24 C25 C36 C31 26.0(3) . . . . ?
N2 C25 C36 C35 26.1(3) . . . . ?
C24 C25 C36 C35 -151.3(2) . . . . ?

loop_
_cod_related_entry_id
_cod_related_entry_database
_cod_related_entry_code
1 ChemSpider 9182404
